data_4133171
loop_
_publ_author_name
'Rajabimoghadam, Khashayar'
'Darwish, Yousef'
'Bashir, Umyeena'
'Pitman, Dylan'
'Eichelberger, Sidney'
'Siegler, Maxime A.'
'Swart, Marcel'
'Garcia-Bosch, Isaac'

_publ_section_title
;
 Catalytic Aerobic Oxidation of Alcohols by Copper Complexes Bearing
 Redox-Active Ligands with Tunable H-Bonding Groups.
;
_journal_issue 48
_journal_name_full 'Journal of the American Chemical Society'
_journal_page_first 16625
_journal_page_last 16634
_journal_paper_doi 10.1021/jacs.8b08748
_journal_volume 140
_journal_year 2018
_chemical_formula_moiety 'C60 H76 Cu K2 N12 O8.43'
_chemical_formula_sum 'C60 H76 Cu K2 N12 O8.43'
_chemical_formula_weight 1241.86
_space_group_crystal_system monoclinic
_space_group_IT_number 14
_space_group_name_Hall '-P 2yn'
_space_group_name_H-M_alt 'P 1 21/n 1'
_atom_sites_solution_hydrogens mixed
_atom_sites_solution_primary direct
_atom_sites_solution_secondary difmap
_audit_creation_method SHELXL-2014/7
_cell_angle_alpha 90
_cell_angle_beta 93.912(2)
_cell_angle_gamma 90
_cell_formula_units_Z 4
_cell_length_a 10.8014(3)
_cell_length_b 22.6917(5)
_cell_length_c 24.9802(6)
_cell_measurement_reflns_used 22512
_cell_measurement_temperature 110(2)
_cell_measurement_theta_max 27.74
_cell_measurement_theta_min 2.48
_cell_volume 6108.4(3)
_computing_cell_refinement 'CrysAlisPro 1.171.39.29c (Rigaku OD, 2017)'
_computing_data_collection 'CrysAlisPro 1.171.39.29c (Rigaku OD, 2017)'
_computing_data_reduction 'CrysAlisPro 1.171.39.29c (Rigaku OD, 2017)'
_computing_molecular_graphics 'SHELXTL v6.10 (Sheldrick, 2008)'
_computing_publication_material 'SHELXTL v6.10 (Sheldrick, 2008)'
_computing_structure_refinement 'SHELXL-2014/7 (Sheldrick, 2015)'
_computing_structure_solution 'SHELXS-2014/7 (Sheldrick, 2015)'
_diffrn_ambient_temperature 110(2)
_diffrn_measured_fraction_theta_full 0.999
_diffrn_measured_fraction_theta_max 1.000
_diffrn_measurement_device_type 'SuperNova, Dual, Cu at zero, Atlas'
_diffrn_measurement_method '\w scans'
_diffrn_radiation_monochromator mirror
_diffrn_radiation_source 'SuperNova (Mo) X-ray Source'
_diffrn_radiation_type MoK\a
_diffrn_radiation_wavelength 0.71073
_diffrn_reflns_av_R_equivalents 0.0419
_diffrn_reflns_av_unetI/netI 0.0308
_diffrn_reflns_Laue_measured_fraction_full 0.999
_diffrn_reflns_Laue_measured_fraction_max 1.000
_diffrn_reflns_limit_h_max 14
_diffrn_reflns_limit_h_min -14
_diffrn_reflns_limit_k_max 29
_diffrn_reflns_limit_k_min -29
_diffrn_reflns_limit_l_max 32
_diffrn_reflns_limit_l_min -32
_diffrn_reflns_number 82849
_diffrn_reflns_point_group_measured_fraction_full 0.999
_diffrn_reflns_point_group_measured_fraction_max 1.000
_diffrn_reflns_theta_full 25.242
_diffrn_reflns_theta_max 27.499
_diffrn_reflns_theta_min 2.092
_exptl_absorpt_coefficient_mu 0.558
_exptl_absorpt_correction_T_max 1.000
_exptl_absorpt_correction_T_min 0.287
_exptl_absorpt_correction_type gaussian
_exptl_absorpt_process_details
;
CrysAlisPro 1.171.39.29c (Rigaku Oxford Diffraction, 2017)
Numerical absorption correction based on gaussian integration over
			a multifaceted crystal model
Empirical absorption correction using spherical harmonics,
 implemented in SCALE3 ABSPACK scaling algorithm.
;
_exptl_crystal_colour black
_exptl_crystal_density_diffrn 1.350
_exptl_crystal_description rod
_exptl_crystal_F_000 2618
_exptl_crystal_size_max 0.57
_exptl_crystal_size_mid 0.18
_exptl_crystal_size_min 0.12
_refine_diff_density_max 0.508
_refine_diff_density_min -0.478
_refine_diff_density_rms 0.053
_refine_ls_extinction_method none
_refine_ls_goodness_of_fit_ref 1.032
_refine_ls_hydrogen_treatment mixed
_refine_ls_matrix_type full
_refine_ls_number_parameters 1000
_refine_ls_number_reflns 14022
_refine_ls_number_restraints 954
_refine_ls_restrained_S_all 1.010
_refine_ls_R_factor_all 0.0516
_refine_ls_R_factor_gt 0.0371
_refine_ls_shift/su_max 0.003
_refine_ls_shift/su_mean 0.000
_refine_ls_structure_factor_coef Fsqd
_refine_ls_weighting_details 'w=1/[\s^2^(Fo^2^)+(0.0407P)^2^+3.9746P] where P=(Fo^2^+2Fc^2^)/3'
_refine_ls_weighting_scheme calc
_refine_ls_wR_factor_gt 0.0892
_refine_ls_wR_factor_ref 0.0966
_reflns_Friedel_coverage 0.000
_reflns_number_gt 11365
_reflns_number_total 14022
_reflns_threshold_expression 'I > 2\s(I)'
_cod_data_source_file ja8b08748_si_002.cif
_cod_data_source_block Ph_4,5_Me2_Ph_CuII_DMA
_cod_original_sg_symbol_H-M 'P 21/n'
_cod_database_code 4133171
_shelx_shelxl_version_number 2014/7
_shelx_space_group_comment
;
The symmetry employed for this shelxl refinement is uniquely defined
by the following loop, which should always be used as a source of
symmetry information in preference to the above space-group names.
They are only intended as comments.
;
_oxdiff_exptl_absorpt_empirical_full_min 0.778
_oxdiff_exptl_absorpt_empirical_full_max 1.443
_oxdiff_exptl_absorpt_empirical_details
;
Empirical correction (ABSPACK) includes:
- Absorption correction using spherical harmonics
- Frame scaling
;

loop_
_space_group_symop_operation_xyz
'x, y, z'
'-x+1/2, y+1/2, -z+1/2'
'-x, -y, -z'
'x-1/2, -y-1/2, z-1/2'

loop_
_atom_site_label
_atom_site_type_symbol
_atom_site_fract_x
_atom_site_fract_y
_atom_site_fract_z
_atom_site_U_iso_or_equiv
_atom_site_adp_type
_atom_site_occupancy
_atom_site_site_symmetry_order
_atom_site_calc_flag
_atom_site_refinement_flags_posn
_atom_site_refinement_flags_adp
_atom_site_refinement_flags_occupancy
_atom_site_disorder_assembly
_atom_site_disorder_group
Cu1 Cu 0.04262(2) 0.22643(2) 0.37475(2) 0.01610(6) Uani 1 1 d . . . . .
C1A C -0.0804(2) 0.07105(8) 0.24664(8) 0.0306(4) Uani 1 1 d . . . . .
H1A H -0.0153 0.0651 0.2737 0.037 Uiso 1 1 calc R U . . .
C2A C -0.1053(2) 0.02783(9) 0.20821(9) 0.0380(5) Uani 1 1 d . . . . .
H2A H -0.0571 -0.0072 0.2090 0.046 Uiso 1 1 calc R U . . .
C3A C -0.2000(2) 0.03565(10) 0.16870(9) 0.0391(5) Uani 1 1 d . . . . .
H3A H -0.2191 0.0057 0.1429 0.047 Uiso 1 1 calc R U . . .
C4A C -0.2661(2) 0.08737(10) 0.16741(9) 0.0392(5) Uani 1 1 d . . . . .
H4A H -0.3304 0.0931 0.1401 0.047 Uiso 1 1 calc R U . . .
C5A C -0.2410(2) 0.13171(9) 0.20531(8) 0.0310(4) Uani 1 1 d . . . . .
H5A H -0.2863 0.1676 0.2031 0.037 Uiso 1 1 calc R U . . .
C6A C -0.14914(17) 0.12299(8) 0.24630(7) 0.0212(4) Uani 1 1 d . . . . .
C7A C -0.18259(16) 0.21347(7) 0.30206(7) 0.0175(3) Uani 1 1 d . . . . .
C8A C -0.18641(16) 0.28503(7) 0.37444(6) 0.0163(3) Uani 1 1 d . . . . .
C9A C -0.30998(16) 0.30281(8) 0.36614(7) 0.0199(3) Uani 1 1 d . . . . .
H9A H -0.3633 0.2814 0.3413 0.024 Uiso 1 1 calc R U . . .
C10A C -0.35803(17) 0.35059(8) 0.39274(7) 0.0213(4) Uani 1 1 d . . . . .
C11A C -0.49114(18) 0.36855(9) 0.38084(8) 0.0302(4) Uani 1 1 d . . . . .
H11A H -0.4942 0.4073 0.3635 0.045 Uiso 1 1 calc R U . . .
H11B H -0.5329 0.3706 0.4144 0.045 Uiso 1 1 calc R U . . .
H11C H -0.5330 0.3395 0.3569 0.045 Uiso 1 1 calc R U . . .
C12A C -0.32947(19) 0.43320(9) 0.46058(8) 0.0277(4) Uani 1 1 d . . . . .
H12A H -0.3912 0.4191 0.4846 0.042 Uiso 1 1 calc R U . . .
H12B H -0.3681 0.4618 0.4353 0.042 Uiso 1 1 calc R U . . .
H12C H -0.2608 0.4520 0.4818 0.042 Uiso 1 1 calc R U . . .
C13A C -0.28063(17) 0.38179(8) 0.42991(7) 0.0205(4) Uani 1 1 d . . . . .
C14A C -0.15808(17) 0.36384(7) 0.43939(7) 0.0200(4) Uani 1 1 d . . . . .
H14A H -0.1059 0.3850 0.4648 0.024 Uiso 1 1 calc R U . . .
C15A C -0.10859(16) 0.31582(7) 0.41295(6) 0.0165(3) Uani 1 1 d . . . . .
C16A C 0.09059(16) 0.30955(7) 0.46386(7) 0.0188(3) Uani 1 1 d . . . . .
C17A C 0.31597(17) 0.29873(8) 0.49559(7) 0.0208(4) Uani 1 1 d . . . . .
C18A C 0.31819(18) 0.33305(9) 0.54207(7) 0.0264(4) Uani 1 1 d . . . . .
H18A H 0.2445 0.3514 0.5525 0.032 Uiso 1 1 calc R U . . .
C19A C 0.42944(19) 0.34023(9) 0.57304(8) 0.0308(4) Uani 1 1 d . . . . .
H19A H 0.4308 0.3637 0.6046 0.037 Uiso 1 1 calc R U . . .
C20A C 0.53751(19) 0.31400(9) 0.55886(8) 0.0317(5) Uani 1 1 d . . . . .
H20A H 0.6126 0.3194 0.5804 0.038 Uiso 1 1 calc R U . . .
C21A C 0.53556(19) 0.27978(10) 0.51294(9) 0.0328(5) Uani 1 1 d . . . . .
H21A H 0.6097 0.2616 0.5028 0.039 Uiso 1 1 calc R U . . .
C22A C 0.42566(18) 0.27189(9) 0.48163(8) 0.0268(4) Uani 1 1 d . . . . .
H22A H 0.4250 0.2480 0.4504 0.032 Uiso 1 1 calc R U . . .
N1A N -0.11880(14) 0.16327(6) 0.28755(6) 0.0205(3) Uani 1 1 d D . . . .
H1A1 H -0.0597(18) 0.1536(9) 0.3101(8) 0.025 Uiso 1 1 d D U . . .
N2A N -0.13205(13) 0.23661(6) 0.34917(5) 0.0168(3) Uani 1 1 d . . . . .
N3A N 0.01596(13) 0.29604(6) 0.41932(5) 0.0174(3) Uani 1 1 d . . . . .
N4A N 0.21073(14) 0.28950(7) 0.46037(6) 0.0214(3) Uani 1 1 d D . . . .
H4A1 H 0.226(2) 0.2708(9) 0.4327(8) 0.026 Uiso 1 1 d D U . . .
O1A O -0.27177(12) 0.23233(5) 0.27374(5) 0.0218(3) Uani 1 1 d . . . . .
O2A O 0.06030(12) 0.33588(6) 0.50441(5) 0.0252(3) Uani 1 1 d . . . . .
C1B C 0.08052(19) 0.42115(8) 0.31088(7) 0.0270(4) Uani 1 1 d . . . . .
H1B H 0.0125 0.4068 0.3293 0.032 Uiso 1 1 calc R U . . .
C2B C 0.0774(2) 0.47788(9) 0.29061(8) 0.0334(5) Uani 1 1 d . . . . .
H2B H 0.0077 0.5024 0.2955 0.040 Uiso 1 1 calc R U . . .
C3B C 0.1752(2) 0.49914(9) 0.26323(8) 0.0358(5) Uani 1 1 d . . . . .
H3B H 0.1743 0.5384 0.2501 0.043 Uiso 1 1 calc R U . . .
C4B C 0.2738(2) 0.46234(9) 0.25537(8) 0.0329(5) Uani 1 1 d . . . . .
H4B H 0.3396 0.4764 0.2354 0.039 Uiso 1 1 calc R U . . .
C5B C 0.27986(18) 0.40522(8) 0.27576(7) 0.0256(4) Uani 1 1 d . . . . .
H5B H 0.3491 0.3807 0.2701 0.031 Uiso 1 1 calc R U . . .
C6B C 0.18304(17) 0.38452(7) 0.30457(7) 0.0209(4) Uani 1 1 d . . . . .
C7B C 0.24904(16) 0.27878(7) 0.32104(6) 0.0176(3) Uani 1 1 d . . . . .
C8B C 0.27147(16) 0.17734(7) 0.35236(6) 0.0174(3) Uani 1 1 d . . . . .
C9B C 0.39380(16) 0.16745(8) 0.33941(7) 0.0195(3) Uani 1 1 d . . . . .
H9B H 0.4417 0.1999 0.3285 0.023 Uiso 1 1 calc R U . . .
C10B C 0.44765(16) 0.11177(8) 0.34201(7) 0.0212(4) Uani 1 1 d . . . . .
C11B C 0.57717(17) 0.10285(9) 0.32479(8) 0.0283(4) Uani 1 1 d . . . . .
H11D H 0.6130 0.1411 0.3161 0.043 Uiso 1 1 calc R U . . .
H11E H 0.5745 0.0774 0.2931 0.043 Uiso 1 1 calc R U . . .
H11F H 0.6284 0.0843 0.3540 0.043 Uiso 1 1 calc R U . . .
C12B C 0.43532(18) 0.00379(8) 0.36589(8) 0.0267(4) Uani 1 1 d . . . . .
H12D H 0.3727 -0.0242 0.3767 0.040 Uiso 1 1 calc R U . . .
H12E H 0.5045 0.0051 0.3934 0.040 Uiso 1 1 calc R U . . .
H12F H 0.4660 -0.0088 0.3317 0.040 Uiso 1 1 calc R U . . .
C13B C 0.37812(17) 0.06423(8) 0.35958(7) 0.0212(4) Uani 1 1 d . . . . .
C14B C 0.25639(17) 0.07356(8) 0.37238(7) 0.0202(4) Uani 1 1 d . . . . .
H14B H 0.2094 0.0410 0.3837 0.024 Uiso 1 1 calc R U . . .
C15B C 0.20084(16) 0.12919(7) 0.36921(6) 0.0177(3) Uani 1 1 d . . . . .
C16B C 0.01189(16) 0.10555(7) 0.41242(7) 0.0192(3) Uani 1 1 d . . . . .
C17B C -0.20117(17) 0.10368(8) 0.44813(7) 0.0209(4) Uani 1 1 d . . . . .
C18B C -0.19293(18) 0.05149(8) 0.47763(7) 0.0247(4) Uani 1 1 d . . . . .
H18B H -0.1198 0.0282 0.4783 0.030 Uiso 1 1 calc R U . . .
C19B C -0.29255(19) 0.03394(9) 0.50605(8) 0.0302(4) Uani 1 1 d . . . . .
H19B H -0.2866 -0.0015 0.5262 0.036 Uiso 1 1 calc R U . . .
C20B C -0.4003(2) 0.06692(9) 0.50564(8) 0.0337(5) Uani 1 1 d . . . . .
H20B H -0.4683 0.0539 0.5248 0.040 Uiso 1 1 calc R U . . .
C21B C -0.4078(2) 0.11924(9) 0.47695(8) 0.0332(5) Uani 1 1 d . . . . .
H21B H -0.4811 0.1424 0.4765 0.040 Uiso 1 1 calc R U . . .
C22B C -0.30891(18) 0.13776(8) 0.44898(8) 0.0264(4) Uani 1 1 d . . . . .
H22B H -0.3141 0.1741 0.4301 0.032 Uiso 1 1 calc R U . . .
N1B N 0.18127(15) 0.32938(6) 0.32996(6) 0.0221(3) Uani 1 1 d D . . . .
H1B1 H 0.1280(19) 0.3259(9) 0.3521(8) 0.026 Uiso 1 1 d D U . . .
N2B N 0.21158(13) 0.23307(6) 0.35190(5) 0.0166(3) Uani 1 1 d . . . . .
N3B N 0.07693(13) 0.14202(6) 0.38057(6) 0.0175(3) Uani 1 1 d . . . . .
N4B N -0.10937(14) 0.12492(7) 0.41598(6) 0.0216(3) Uani 1 1 d D . . . .
H4B1 H -0.129(2) 0.1550(8) 0.3992(8) 0.026 Uiso 1 1 d D U . . .
O1B O 0.32959(11) 0.27823(5) 0.28854(5) 0.0205(3) Uani 1 1 d . . . . .
O2B O 0.05038(12) 0.06126(6) 0.43655(5) 0.0271(3) Uani 1 1 d . . . . .
K1 K 0.41481(5) 0.18864(2) 0.07930(2) 0.04694(14) Uani 1 1 d D . . . .
K2 K 0.50559(4) 0.26096(2) 0.22218(2) 0.02503(9) Uani 1 1 d D . . . .
C1S C 0.4710(10) 0.0138(5) 0.0716(5) 0.048(2) Uani 0.619(5) 1 d D U P A 1
H1S1 H 0.4796 0.0426 0.0428 0.072 Uiso 0.619(5) 1 calc R U P A 1
H1S2 H 0.5129 -0.0229 0.0627 0.072 Uiso 0.619(5) 1 calc R U P A 1
H1S3 H 0.5087 0.0295 0.1054 0.072 Uiso 0.619(5) 1 calc R U P A 1
C2S C 0.2921(12) -0.0563(5) 0.0600(7) 0.051(3) Uani 0.619(5) 1 d D U P A 1
H2S1 H 0.2354 -0.0713 0.0858 0.076 Uiso 0.619(5) 1 calc R U P A 1
H2S2 H 0.3623 -0.0834 0.0581 0.076 Uiso 0.619(5) 1 calc R U P A 1
H2S3 H 0.2480 -0.0531 0.0245 0.076 Uiso 0.619(5) 1 calc R U P A 1
N1S N 0.3377(4) 0.00181(15) 0.07726(14) 0.0365(9) Uani 0.619(5) 1 d D U P A 1
C3S C 0.2714(4) 0.04224(16) 0.10013(14) 0.0354(10) Uani 0.619(5) 1 d D U P A 1
C4S C 0.1430(11) 0.0307(6) 0.1101(7) 0.044(2) Uani 0.619(5) 1 d D U P A 1
H4S1 H 0.0921 0.0319 0.0761 0.066 Uiso 0.619(5) 1 calc R U P A 1
H4S2 H 0.1138 0.0607 0.1344 0.066 Uiso 0.619(5) 1 calc R U P A 1
H4S3 H 0.1363 -0.0083 0.1264 0.066 Uiso 0.619(5) 1 calc R U P A 1
O1S O 0.3164(4) 0.09193(13) 0.11226(16) 0.0397(8) Uani 0.619(5) 1 d D U P A 1
C1' C 0.2594(19) -0.0545(7) 0.0585(10) 0.038(3) Uani 0.381(5) 1 d D U P A 2
H1'1 H 0.3229 -0.0574 0.0324 0.057 Uiso 0.381(5) 1 calc R U P A 2
H1'2 H 0.1770 -0.0593 0.0401 0.057 Uiso 0.381(5) 1 calc R U P A 2
H1'3 H 0.2729 -0.0855 0.0856 0.057 Uiso 0.381(5) 1 calc R U P A 2
C2' C 0.1486(17) 0.0207(10) 0.1045(11) 0.034(3) Uani 0.381(5) 1 d D U P A 2
H2'1 H 0.1487 0.0632 0.1112 0.051 Uiso 0.381(5) 1 calc R U P A 2
H2'2 H 0.1358 -0.0004 0.1379 0.051 Uiso 0.381(5) 1 calc R U P A 2
H2'3 H 0.0815 0.0109 0.0775 0.051 Uiso 0.381(5) 1 calc R U P A 2
N1' N 0.2675(6) 0.0033(2) 0.0848(2) 0.0293(13) Uani 0.381(5) 1 d D U P A 2
C3' C 0.3710(6) 0.0371(3) 0.0885(2) 0.0307(14) Uani 0.381(5) 1 d D U P A 2
C4' C 0.4887(16) 0.0148(10) 0.0712(9) 0.056(5) Uani 0.381(5) 1 d D U P A 2
H4'1 H 0.4741 -0.0061 0.0370 0.084 Uiso 0.381(5) 1 calc R U P A 2
H4'2 H 0.5256 -0.0123 0.0984 0.084 Uiso 0.381(5) 1 calc R U P A 2
H4'3 H 0.5454 0.0478 0.0666 0.084 Uiso 0.381(5) 1 calc R U P A 2
O1' O 0.3698(6) 0.0848(2) 0.1095(3) 0.0397(8) Uani 0.381(5) 1 d D U P A 2
C5S C 0.0209(14) 0.2690(8) 0.2196(7) 0.054(4) Uani 0.565(6) 1 d D U P A 1
H5S1 H -0.0415 0.2429 0.2020 0.080 Uiso 0.565(6) 1 calc R U P A 1
H5S2 H -0.0157 0.3080 0.2248 0.080 Uiso 0.565(6) 1 calc R U P A 1
H5S3 H 0.0495 0.2525 0.2546 0.080 Uiso 0.565(6) 1 calc R U P A 1
C6S C 0.1494(9) 0.3303(4) 0.1588(4) 0.0461(18) Uani 0.565(6) 1 d D U P A 1
H6S1 H 0.2358 0.3424 0.1668 0.069 Uiso 0.565(6) 1 calc R U P A 1
H6S2 H 0.0939 0.3606 0.1716 0.069 Uiso 0.565(6) 1 calc R U P A 1
H6S3 H 0.1335 0.3254 0.1200 0.069 Uiso 0.565(6) 1 calc R U P A 1
N2S N 0.1272(4) 0.2747(2) 0.18572(19) 0.0347(11) Uani 0.565(6) 1 d D U P A 1
C7S C 0.2057(4) 0.23020(18) 0.18121(14) 0.0312(11) Uani 0.565(6) 1 d D U P A 1
C8S C 0.1813(12) 0.1732(5) 0.2073(6) 0.045(2) Uani 0.565(6) 1 d D U P A 1
H8S1 H 0.2232 0.1415 0.1889 0.068 Uiso 0.565(6) 1 calc R U P A 1
H8S2 H 0.0918 0.1657 0.2052 0.068 Uiso 0.565(6) 1 calc R U P A 1
H8S3 H 0.2128 0.1747 0.2450 0.068 Uiso 0.565(6) 1 calc R U P A 1
O2S O 0.2957(4) 0.2353(3) 0.1539(2) 0.0453(15) Uani 0.565(6) 1 d D U P A 1
C5' C 0.1556(15) 0.1850(6) 0.2051(7) 0.037(2) Uani 0.435(6) 1 d D U P A 2
H5'1 H 0.2241 0.1705 0.1849 0.055 Uiso 0.435(6) 1 calc R U P A 2
H5'2 H 0.0821 0.1604 0.1972 0.055 Uiso 0.435(6) 1 calc R U P A 2
H5'3 H 0.1797 0.1833 0.2437 0.055 Uiso 0.435(6) 1 calc R U P A 2
C6' C 0.0226(16) 0.2741(9) 0.2147(7) 0.035(3) Uani 0.435(6) 1 d D U P A 2
H6'1 H 0.0197 0.3163 0.2061 0.052 Uiso 0.435(6) 1 calc R U P A 2
H6'2 H 0.0333 0.2690 0.2537 0.052 Uiso 0.435(6) 1 calc R U P A 2
H6'3 H -0.0551 0.2554 0.2011 0.052 Uiso 0.435(6) 1 calc R U P A 2
N2' N 0.1269(6) 0.2467(3) 0.1895(2) 0.0359(15) Uani 0.435(6) 1 d D U P A 2
C7' C 0.2010(4) 0.2764(2) 0.15903(18) 0.0308(14) Uani 0.435(6) 1 d D U P A 2
C8' C 0.1699(11) 0.3376(4) 0.1435(4) 0.039(2) Uani 0.435(6) 1 d D U P A 2
H8'1 H 0.2290 0.3519 0.1184 0.059 Uiso 0.435(6) 1 calc R U P A 2
H8'2 H 0.1743 0.3626 0.1755 0.059 Uiso 0.435(6) 1 calc R U P A 2
H8'3 H 0.0857 0.3389 0.1262 0.059 Uiso 0.435(6) 1 calc R U P A 2
O2' O 0.3005(5) 0.2532(3) 0.1450(3) 0.0404(18) Uani 0.435(6) 1 d D U P A 2
C9S C 0.7220(14) 0.3572(7) 0.0257(6) 0.0436(14) Uani 0.540(6) 1 d D U P A 1
H9S1 H 0.8068 0.3510 0.0413 0.065 Uiso 0.540(6) 1 calc R U P A 1
H9S2 H 0.7018 0.3993 0.0270 0.065 Uiso 0.540(6) 1 calc R U P A 1
H9S3 H 0.7159 0.3437 -0.0116 0.065 Uiso 0.540(6) 1 calc R U P A 1
C10S C 0.5082(11) 0.3254(7) 0.0334(6) 0.030(2) Uani 0.540(6) 1 d D U P A 1
H10A H 0.4979 0.2962 0.0045 0.045 Uiso 0.540(6) 1 calc R U P A 1
H10B H 0.4894 0.3647 0.0189 0.045 Uiso 0.540(6) 1 calc R U P A 1
H10C H 0.4515 0.3162 0.0612 0.045 Uiso 0.540(6) 1 calc R U P A 1
N3S N 0.6351(4) 0.32397(16) 0.05639(16) 0.0322(10) Uani 0.540(6) 1 d D U P A 1
C11S C 0.6617(4) 0.29217(19) 0.10041(16) 0.0321(11) Uani 0.540(6) 1 d D U P A 1
C12S C 0.7931(6) 0.2948(4) 0.1253(3) 0.0488(16) Uani 0.540(6) 1 d D U P A 1
H12G H 0.7969 0.2757 0.1605 0.073 Uiso 0.540(6) 1 calc R U P A 1
H12H H 0.8190 0.3360 0.1293 0.073 Uiso 0.540(6) 1 calc R U P A 1
H12I H 0.8486 0.2743 0.1020 0.073 Uiso 0.540(6) 1 calc R U P A 1
O3S O 0.5927(7) 0.2606(3) 0.12082(19) 0.0368(18) Uani 0.540(6) 1 d D U P A 1
C9' C 0.7444(17) 0.3610(9) 0.0244(7) 0.0436(14) Uani 0.460(6) 1 d D U P A 2
H9'1 H 0.7889 0.3355 0.0005 0.065 Uiso 0.460(6) 1 calc R U P A 2
H9'2 H 0.7976 0.3942 0.0361 0.065 Uiso 0.460(6) 1 calc R U P A 2
H9'3 H 0.6687 0.3759 0.0052 0.065 Uiso 0.460(6) 1 calc R U P A 2
C10' C 0.8169(7) 0.3129(4) 0.1081(3) 0.0418(17) Uani 0.460(6) 1 d D U P A 2
H10D H 0.7874 0.2917 0.1389 0.063 Uiso 0.460(6) 1 calc R U P A 2
H10E H 0.8587 0.3493 0.1205 0.063 Uiso 0.460(6) 1 calc R U P A 2
H10F H 0.8754 0.2881 0.0900 0.063 Uiso 0.460(6) 1 calc R U P A 2
N3' N 0.7121(4) 0.32742(17) 0.07077(16) 0.0310(12) Uani 0.460(6) 1 d D U P A 2
C11' C 0.5998(5) 0.3050(2) 0.0784(2) 0.0276(12) Uani 0.460(6) 1 d D U P A 2
C12' C 0.4910(14) 0.3201(10) 0.0394(7) 0.041(4) Uani 0.460(6) 1 d D U P A 2
H12J H 0.5001 0.2998 0.0052 0.062 Uiso 0.460(6) 1 calc R U P A 2
H12K H 0.4886 0.3628 0.0334 0.062 Uiso 0.460(6) 1 calc R U P A 2
H12L H 0.4137 0.3075 0.0543 0.062 Uiso 0.460(6) 1 calc R U P A 2
O3' O 0.5734(7) 0.2728(4) 0.1173(2) 0.0287(16) Uani 0.460(6) 1 d D U P A 2
C13S C 0.5120(8) 0.4411(5) 0.1378(4) 0.053(2) Uani 0.691(5) 1 d D U P A 1
H13A H 0.4563 0.4092 0.1472 0.079 Uiso 0.691(5) 1 calc R U P A 1
H13B H 0.5288 0.4377 0.0998 0.079 Uiso 0.691(5) 1 calc R U P A 1
H13C H 0.4728 0.4792 0.1440 0.079 Uiso 0.691(5) 1 calc R U P A 1
C14S C 0.7121(5) 0.4785(3) 0.1491(3) 0.0612(14) Uani 0.691(5) 1 d D U P A 1
H14C H 0.7855 0.4816 0.1743 0.092 Uiso 0.691(5) 1 calc R U P A 1
H14D H 0.6727 0.5173 0.1449 0.092 Uiso 0.691(5) 1 calc R U P A 1
H14E H 0.7372 0.4648 0.1143 0.092 Uiso 0.691(5) 1 calc R U P A 1
N4S N 0.6248(3) 0.43692(13) 0.16978(12) 0.0373(8) Uani 0.691(5) 1 d D U P A 1
C15S C 0.6407(4) 0.40294(15) 0.21245(14) 0.0355(9) Uani 0.691(5) 1 d D U P A 1
C16S C 0.7572(9) 0.3963(5) 0.2446(4) 0.0536(17) Uani 0.691(5) 1 d D U P A 1
H16A H 0.7637 0.4270 0.2722 0.080 Uiso 0.691(5) 1 calc R U P A 1
H16B H 0.8265 0.4001 0.2214 0.080 Uiso 0.691(5) 1 calc R U P A 1
H16C H 0.7600 0.3574 0.2617 0.080 Uiso 0.691(5) 1 calc R U P A 1
O4S O 0.5536(3) 0.37278(13) 0.22739(15) 0.0414(8) Uani 0.691(5) 1 d D U P A 1
C13' C 0.7490(12) 0.4713(6) 0.1681(7) 0.0612(14) Uani 0.309(5) 1 d D U P A 2
H13D H 0.8015 0.4545 0.1415 0.092 Uiso 0.309(5) 1 calc R U P A 2
H13E H 0.8010 0.4926 0.1954 0.092 Uiso 0.309(5) 1 calc R U P A 2
H13F H 0.6890 0.4985 0.1503 0.092 Uiso 0.309(5) 1 calc R U P A 2
C14' C 0.770(2) 0.4094(11) 0.2360(9) 0.068(5) Uani 0.309(5) 1 d D U P A 2
H14F H 0.8072 0.4452 0.2523 0.102 Uiso 0.309(5) 1 calc R U P A 2
H14G H 0.8359 0.3848 0.2225 0.102 Uiso 0.309(5) 1 calc R U P A 2
H14H H 0.7276 0.3874 0.2631 0.102 Uiso 0.309(5) 1 calc R U P A 2
N4' N 0.6842(7) 0.4250(3) 0.1931(4) 0.051(2) Uani 0.309(5) 1 d D U P A 2
C15' C 0.5670(6) 0.4098(3) 0.1814(3) 0.0240(16) Uani 0.309(5) 1 d D U P A 2
C16' C 0.4813(18) 0.4336(11) 0.1389(9) 0.046(4) Uani 0.309(5) 1 d D U P A 2
H16D H 0.4470 0.4012 0.1166 0.070 Uiso 0.309(5) 1 calc R U P A 2
H16E H 0.5258 0.4609 0.1167 0.070 Uiso 0.309(5) 1 calc R U P A 2
H16F H 0.4137 0.4545 0.1550 0.070 Uiso 0.309(5) 1 calc R U P A 2
O4' O 0.5153(8) 0.3723(3) 0.2036(4) 0.055(2) Uani 0.309(5) 1 d D U P A 2
O1W O 0.4681(4) 0.14234(18) 0.19648(19) 0.0615(19) Uani 0.425(6) 1 d . . P A .

loop_
_atom_site_aniso_label
_atom_site_aniso_U_11
_atom_site_aniso_U_22
_atom_site_aniso_U_33
_atom_site_aniso_U_23
_atom_site_aniso_U_13
_atom_site_aniso_U_12
Cu1 0.01332(11) 0.01552(10) 0.01936(11) -0.00051(8) 0.00038(8) -0.00009(8)
C1A 0.0323(11) 0.0253(10) 0.0339(11) -0.0065(8) 0.0011(9) 0.0000(8)
C2A 0.0461(14) 0.0262(10) 0.0426(12) -0.0120(9) 0.0096(10) -0.0008(9)
C3A 0.0502(14) 0.0356(12) 0.0324(11) -0.0155(9) 0.0095(10) -0.0126(10)
C4A 0.0453(14) 0.0430(13) 0.0284(11) -0.0116(9) -0.0037(9) -0.0048(10)
C5A 0.0353(12) 0.0319(10) 0.0251(10) -0.0079(8) -0.0019(8) 0.0011(9)
C6A 0.0233(9) 0.0217(9) 0.0193(8) -0.0035(7) 0.0069(7) -0.0061(7)
C7A 0.0159(8) 0.0181(8) 0.0188(8) 0.0002(6) 0.0031(6) -0.0025(6)
C8A 0.0164(8) 0.0165(8) 0.0161(8) 0.0015(6) 0.0026(6) 0.0000(6)
C9A 0.0176(9) 0.0221(9) 0.0196(8) -0.0014(7) -0.0009(7) -0.0003(7)
C10A 0.0190(9) 0.0236(9) 0.0212(8) 0.0012(7) 0.0005(7) 0.0038(7)
C11A 0.0210(10) 0.0336(11) 0.0354(11) -0.0068(8) -0.0033(8) 0.0098(8)
C12A 0.0270(10) 0.0300(10) 0.0258(9) -0.0064(8) -0.0001(8) 0.0069(8)
C13A 0.0214(9) 0.0210(8) 0.0192(8) 0.0000(7) 0.0017(7) 0.0041(7)
C14A 0.0231(9) 0.0195(8) 0.0171(8) -0.0021(6) -0.0002(7) -0.0001(7)
C15A 0.0152(8) 0.0177(8) 0.0167(8) 0.0022(6) 0.0013(6) -0.0003(6)
C16A 0.0183(9) 0.0204(8) 0.0176(8) 0.0015(6) 0.0014(7) -0.0007(7)
C17A 0.0192(9) 0.0228(9) 0.0200(8) 0.0025(7) -0.0020(7) -0.0013(7)
C18A 0.0224(10) 0.0334(10) 0.0230(9) -0.0041(8) -0.0024(7) 0.0016(8)
C19A 0.0286(11) 0.0395(11) 0.0233(9) -0.0047(8) -0.0050(8) -0.0030(9)
C20A 0.0213(10) 0.0423(12) 0.0300(10) -0.0005(9) -0.0089(8) -0.0022(9)
C21A 0.0195(10) 0.0409(12) 0.0374(11) -0.0031(9) -0.0026(8) 0.0050(9)
C22A 0.0225(10) 0.0316(10) 0.0259(9) -0.0044(8) -0.0019(7) 0.0037(8)
N1A 0.0186(8) 0.0209(7) 0.0214(7) -0.0036(6) -0.0030(6) 0.0022(6)
N2A 0.0148(7) 0.0174(7) 0.0180(7) -0.0009(5) -0.0011(5) 0.0011(5)
N3A 0.0159(7) 0.0185(7) 0.0177(7) -0.0014(5) 0.0001(5) 0.0003(6)
N4A 0.0181(8) 0.0279(8) 0.0179(7) -0.0053(6) -0.0014(6) 0.0020(6)
O1A 0.0195(6) 0.0249(6) 0.0204(6) -0.0021(5) -0.0038(5) 0.0030(5)
O2A 0.0204(7) 0.0374(7) 0.0178(6) -0.0062(5) 0.0001(5) 0.0031(6)
C1B 0.0314(11) 0.0249(9) 0.0248(9) 0.0017(7) 0.0027(8) 0.0026(8)
C2B 0.0451(13) 0.0245(10) 0.0300(10) 0.0025(8) -0.0016(9) 0.0099(9)
C3B 0.0559(15) 0.0213(10) 0.0288(10) 0.0068(8) -0.0060(10) -0.0017(9)
C4B 0.0393(12) 0.0300(10) 0.0289(10) 0.0071(8) 0.0001(9) -0.0099(9)
C5B 0.0258(10) 0.0246(9) 0.0261(9) 0.0027(7) -0.0003(8) -0.0033(8)
C6B 0.0252(10) 0.0185(8) 0.0184(8) 0.0001(6) -0.0026(7) -0.0014(7)
C7B 0.0168(8) 0.0189(8) 0.0166(8) -0.0013(6) -0.0031(6) -0.0018(7)
C8B 0.0170(9) 0.0194(8) 0.0154(8) -0.0010(6) -0.0019(6) 0.0008(7)
C9B 0.0161(9) 0.0229(9) 0.0194(8) 0.0006(6) 0.0011(7) -0.0013(7)
C10B 0.0174(9) 0.0262(9) 0.0197(8) -0.0005(7) 0.0000(7) 0.0025(7)
C11B 0.0204(10) 0.0296(10) 0.0358(11) 0.0020(8) 0.0070(8) 0.0049(8)
C12B 0.0266(10) 0.0244(9) 0.0296(10) 0.0027(7) 0.0063(8) 0.0068(8)
C13B 0.0229(9) 0.0217(9) 0.0190(8) -0.0002(7) 0.0009(7) 0.0043(7)
C14B 0.0202(9) 0.0187(8) 0.0218(8) 0.0005(6) 0.0020(7) 0.0000(7)
C15B 0.0161(8) 0.0206(8) 0.0162(8) -0.0011(6) -0.0001(6) 0.0005(7)
C16B 0.0187(9) 0.0193(8) 0.0196(8) -0.0018(6) 0.0020(7) -0.0001(7)
C17B 0.0205(9) 0.0210(9) 0.0213(8) 0.0015(7) 0.0030(7) -0.0026(7)
C18B 0.0242(10) 0.0221(9) 0.0281(10) 0.0042(7) 0.0038(8) 0.0005(7)
C19B 0.0331(11) 0.0251(10) 0.0329(10) 0.0082(8) 0.0072(9) -0.0013(8)
C20B 0.0300(11) 0.0362(11) 0.0364(11) 0.0086(9) 0.0139(9) -0.0011(9)
C21B 0.0277(11) 0.0340(11) 0.0395(12) 0.0076(9) 0.0134(9) 0.0056(9)
C22B 0.0267(10) 0.0244(9) 0.0288(10) 0.0071(7) 0.0072(8) 0.0036(8)
N1B 0.0226(8) 0.0193(7) 0.0253(8) 0.0034(6) 0.0092(6) 0.0012(6)
N2B 0.0151(7) 0.0166(7) 0.0181(7) 0.0002(5) 0.0016(5) 0.0002(5)
N3B 0.0146(7) 0.0161(7) 0.0218(7) 0.0019(5) 0.0017(6) 0.0002(5)
N4B 0.0181(8) 0.0196(7) 0.0274(8) 0.0091(6) 0.0036(6) 0.0022(6)
O1B 0.0199(6) 0.0215(6) 0.0207(6) -0.0006(5) 0.0061(5) -0.0010(5)
O2B 0.0254(7) 0.0222(7) 0.0345(7) 0.0095(5) 0.0079(6) 0.0058(5)
K1 0.0531(3) 0.0377(3) 0.0540(3) -0.0106(2) 0.0327(3) -0.0120(2)
K2 0.0191(2) 0.0330(2) 0.02327(19) 0.00395(16) 0.00308(15) 0.00300(16)
C1S 0.055(4) 0.051(4) 0.038(4) 0.006(3) 0.003(3) -0.002(3)
C2S 0.079(7) 0.028(3) 0.043(4) -0.003(2) -0.015(5) -0.009(3)
N1S 0.055(2) 0.0244(17) 0.0297(17) 0.0003(12) -0.0015(17) -0.0013(17)
C3S 0.051(2) 0.0270(19) 0.0273(17) 0.0046(14) -0.0033(15) -0.0022(15)
C4S 0.051(3) 0.032(6) 0.049(5) 0.006(3) -0.004(3) -0.002(3)
O1S 0.050(2) 0.0231(10) 0.0456(11) -0.0053(9) -0.0028(19) 0.0008(14)
C1' 0.065(8) 0.020(4) 0.030(6) -0.002(3) 0.002(6) -0.005(4)
C2' 0.045(5) 0.019(5) 0.039(6) 0.007(4) 0.001(4) -0.004(3)
N1' 0.041(3) 0.022(3) 0.025(2) 0.0023(18) 0.000(2) -0.004(2)
C3' 0.041(3) 0.030(3) 0.021(2) -0.001(2) 0.002(2) -0.008(2)
C4' 0.045(5) 0.063(8) 0.060(9) -0.025(7) 0.005(5) -0.012(4)
O1' 0.050(2) 0.0231(10) 0.0456(11) -0.0053(9) -0.0028(19) 0.0008(14)
C5S 0.024(4) 0.091(8) 0.046(7) 0.006(4) 0.008(4) -0.002(4)
C6S 0.042(4) 0.057(3) 0.039(4) -0.002(3) 0.003(3) -0.012(3)
N2S 0.027(2) 0.051(3) 0.0263(19) -0.007(2) 0.0021(15) -0.010(2)
C7S 0.027(2) 0.046(2) 0.0204(17) -0.0098(15) 0.0001(14) -0.0136(17)
C8S 0.044(6) 0.053(4) 0.038(3) 0.000(3) 0.005(4) -0.015(3)
O2S 0.035(2) 0.052(3) 0.051(2) -0.023(2) 0.0194(16) -0.0253(18)
C5' 0.030(5) 0.053(5) 0.027(4) -0.008(3) 0.004(3) -0.008(3)
C6' 0.031(5) 0.054(5) 0.018(4) -0.001(4) 0.002(3) -0.004(4)
N2' 0.026(3) 0.050(3) 0.031(2) -0.009(3) -0.0010(19) -0.008(3)
C7' 0.024(2) 0.044(3) 0.023(2) -0.0072(19) -0.0037(18) -0.0052(19)
C8' 0.033(5) 0.044(4) 0.040(6) -0.004(3) 0.002(3) -0.003(3)
O2' 0.028(2) 0.038(3) 0.057(3) -0.020(2) 0.019(2) -0.016(2)
C9S 0.036(5) 0.045(2) 0.0505(16) 0.0089(12) 0.008(2) -0.005(2)
C10S 0.024(3) 0.035(4) 0.030(3) -0.009(3) -0.001(2) 0.002(3)
N3S 0.032(2) 0.0351(19) 0.029(2) 0.0006(15) 0.0016(17) 0.0024(16)
C11S 0.032(2) 0.040(2) 0.025(2) -0.0055(16) -0.0001(17) 0.0031(17)
C12S 0.036(3) 0.059(4) 0.050(4) 0.003(3) -0.016(3) 0.002(3)
O3S 0.032(3) 0.051(3) 0.028(2) 0.0098(17) 0.0005(16) 0.011(3)
C9' 0.036(5) 0.045(2) 0.0505(16) 0.0089(12) 0.008(2) -0.005(2)
C10' 0.037(3) 0.044(4) 0.042(4) -0.002(3) -0.014(3) 0.004(3)
N3' 0.025(2) 0.038(2) 0.029(2) 0.0017(16) -0.0030(16) 0.0011(16)
C11' 0.030(3) 0.031(2) 0.021(2) -0.0035(18) 0.001(2) 0.0036(19)
C12' 0.033(5) 0.046(5) 0.043(5) 0.010(4) -0.011(4) 0.000(4)
O3' 0.023(3) 0.039(3) 0.023(2) 0.0053(18) 0.0004(17) 0.011(3)
C13S 0.054(4) 0.050(4) 0.053(3) 0.000(3) -0.003(3) 0.012(3)
C14S 0.038(3) 0.050(2) 0.096(5) 0.027(2) 0.015(2) -0.005(2)
N4S 0.0414(19) 0.0288(15) 0.0421(17) 0.0021(12) 0.0068(14) -0.0003(14)
C15S 0.037(2) 0.0264(16) 0.0444(19) -0.0033(13) 0.0099(16) 0.0046(14)
C16S 0.050(3) 0.051(4) 0.060(3) 0.000(3) 0.000(2) 0.010(3)
O4S 0.0330(17) 0.0357(14) 0.057(2) 0.0134(13) 0.0104(13) -0.0052(11)
C13' 0.038(3) 0.050(2) 0.096(5) 0.027(2) 0.015(2) -0.005(2)
C14' 0.038(6) 0.065(11) 0.101(9) -0.013(6) 0.005(6) 0.004(6)
N4' 0.034(4) 0.036(4) 0.086(5) -0.008(3) 0.020(3) -0.008(3)
C15' 0.027(3) 0.012(3) 0.034(3) 0.000(2) 0.012(3) 0.001(2)
C16' 0.048(7) 0.041(6) 0.051(6) 0.000(4) 0.004(5) 0.003(6)
O4' 0.048(5) 0.036(3) 0.084(6) 0.015(4) 0.024(4) -0.004(3)
O1W 0.068(3) 0.036(2) 0.076(3) 0.002(2) -0.034(2) -0.001(2)

loop_
_atom_type_symbol
_atom_type_description
_atom_type_scat_dispersion_real
_atom_type_scat_dispersion_imag
_atom_type_scat_source
C C 0.0033 0.0016 'International Tables Vol C Tables 4.2.6.8 and 6.1.1.4'
H H 0.0000 0.0000 'International Tables Vol C Tables 4.2.6.8 and 6.1.1.4'
N N 0.0061 0.0033 'International Tables Vol C Tables 4.2.6.8 and 6.1.1.4'
O O 0.0106 0.0060 'International Tables Vol C Tables 4.2.6.8 and 6.1.1.4'
K K 0.2009 0.2494 'International Tables Vol C Tables 4.2.6.8 and 6.1.1.4'
Cu Cu 0.3201 1.2651 'International Tables Vol C Tables 4.2.6.8 and 6.1.1.4'

loop_
_geom_angle_atom_site_label_1
_geom_angle_atom_site_label_2
_geom_angle_atom_site_label_3
_geom_angle
_geom_angle_site_symmetry_1
_geom_angle_site_symmetry_3
N3B Cu1 N2B 85.48(6) . .
N3B Cu1 N2A 108.21(6) . .
N2B Cu1 N2A 142.30(6) . .
N3B Cu1 N3A 141.26(6) . .
N2B Cu1 N3A 106.22(6) . .
N2A Cu1 N3A 85.13(6) . .
C2A C1A C6A 121.1(2) . .
C2A C1A H1A 119.4 . .
C6A C1A H1A 119.4 . .
C3A C2A C1A 120.2(2) . .
C3A C2A H2A 119.9 . .
C1A C2A H2A 119.9 . .
C4A C3A C2A 118.95(19) . .
C4A C3A H3A 120.5 . .
C2A C3A H3A 120.5 . .
C3A C4A C5A 121.6(2) . .
C3A C4A H4A 119.2 . .
C5A C4A H4A 119.2 . .
C6A C5A C4A 119.54(19) . .
C6A C5A H5A 120.2 . .
C4A C5A H5A 120.2 . .
C5A C6A C1A 118.56(17) . .
C5A C6A N1A 124.67(17) . .
C1A C6A N1A 116.76(17) . .
O1A C7A N2A 127.66(16) . .
O1A C7A N1A 121.07(15) . .
N2A C7A N1A 111.26(14) . .
C9A C8A N2A 125.44(15) . .
C9A C8A C15A 118.35(15) . .
N2A C8A C15A 116.15(14) . .
C10A C9A C8A 122.58(16) . .
C10A C9A H9A 118.7 . .
C8A C9A H9A 118.7 . .
C9A C10A C13A 119.09(16) . .
C9A C10A C11A 119.98(16) . .
C13A C10A C11A 120.93(16) . .
C10A C11A H11A 109.5 . .
C10A C11A H11B 109.5 . .
H11A C11A H11B 109.5 . .
C10A C11A H11C 109.5 . .
H11A C11A H11C 109.5 . .
H11B C11A H11C 109.5 . .
C13A C12A H12A 109.5 . .
C13A C12A H12B 109.5 . .
H12A C12A H12B 109.5 . .
C13A C12A H12C 109.5 . .
H12A C12A H12C 109.5 . .
H12B C12A H12C 109.5 . .
C14A C13A C10A 118.96(16) . .
C14A C13A C12A 120.09(16) . .
C10A C13A C12A 120.93(16) . .
C13A C14A C15A 122.53(16) . .
C13A C14A H14A 118.7 . .
C15A C14A H14A 118.7 . .
C14A C15A N3A 125.74(15) . .
C14A C15A C8A 118.44(15) . .
N3A C15A C8A 115.76(14) . .
O2A C16A N3A 126.95(16) . .
O2A C16A N4A 120.75(15) . .
N3A C16A N4A 112.30(15) . .
C18A C17A C22A 118.92(16) . .
C18A C17A N4A 124.82(17) . .
C22A C17A N4A 116.25(16) . .
C19A C18A C17A 119.45(18) . .
C19A C18A H18A 120.3 . .
C17A C18A H18A 120.3 . .
C20A C19A C18A 121.36(18) . .
C20A C19A H19A 119.3 . .
C18A C19A H19A 119.3 . .
C19A C20A C21A 119.35(18) . .
C19A C20A H20A 120.3 . .
C21A C20A H20A 120.3 . .
C20A C21A C22A 120.22(19) . .
C20A C21A H21A 119.9 . .
C22A C21A H21A 119.9 . .
C21A C22A C17A 120.69(18) . .
C21A C22A H22A 119.7 . .
C17A C22A H22A 119.7 . .
C7A N1A C6A 129.12(15) . .
C7A N1A H1A1 113.6(14) . .
C6A N1A H1A1 116.5(14) . .
C7A N2A C8A 121.92(14) . .
C7A N2A Cu1 123.57(11) . .
C8A N2A Cu1 111.40(10) . .
C16A N3A C15A 121.62(14) . .
C16A N3A Cu1 122.80(11) . .
C15A N3A Cu1 111.45(10) . .
C16A N4A C17A 129.33(15) . .
C16A N4A H4A1 117.4(15) . .
C17A N4A H4A1 113.1(15) . .
C7A O1A K2 169.47(12) . 1_455
C16A O2A K1 134.06(12) . 4_566
C2B C1B C6B 120.69(19) . .
C2B C1B H1B 119.7 . .
C6B C1B H1B 119.7 . .
C1B C2B C3B 120.3(2) . .
C1B C2B H2B 119.8 . .
C3B C2B H2B 119.8 . .
C4B C3B C2B 118.88(18) . .
C4B C3B H3B 120.6 . .
C2B C3B H3B 120.6 . .
C3B C4B C5B 121.9(2) . .
C3B C4B H4B 119.0 . .
C5B C4B H4B 119.0 . .
C6B C5B C4B 119.04(19) . .
C6B C5B H5B 120.5 . .
C4B C5B H5B 120.5 . .
C5B C6B C1B 119.05(17) . .
C5B C6B N1B 124.66(17) . .
C1B C6B N1B 116.26(17) . .
O1B C7B N2B 127.82(16) . .
O1B C7B N1B 121.26(15) . .
N2B C7B N1B 110.91(15) . .
C9B C8B C15B 118.84(15) . .
C9B C8B N2B 125.28(15) . .
C15B C8B N2B 115.85(15) . .
C10B C9B C8B 122.22(16) . .
C10B C9B H9B 118.9 . .
C8B C9B H9B 118.9 . .
C9B C10B C13B 118.85(16) . .
C9B C10B C11B 120.19(17) . .
C13B C10B C11B 120.94(16) . .
C10B C11B H11D 109.5 . .
C10B C11B H11E 109.5 . .
H11D C11B H11E 109.5 . .
C10B C11B H11F 109.5 . .
H11D C11B H11F 109.5 . .
H11E C11B H11F 109.5 . .
C13B C12B H12D 109.5 . .
C13B C12B H12E 109.5 . .
H12D C12B H12E 109.5 . .
C13B C12B H12F 109.5 . .
H12D C12B H12F 109.5 . .
H12E C12B H12F 109.5 . .
C14B C13B C10B 119.35(16) . .
C14B C13B C12B 120.09(16) . .
C10B C13B C12B 120.54(17) . .
C13B C14B C15B 122.24(16) . .
C13B C14B H14B 118.9 . .
C15B C14B H14B 118.9 . .
C14B C15B C8B 118.48(16) . .
C14B C15B N3B 125.58(16) . .
C8B C15B N3B 115.93(14) . .
O2B C16B N3B 127.38(16) . .
O2B C16B N4B 121.04(16) . .
N3B C16B N4B 111.58(15) . .
C18B C17B C22B 118.99(17) . .
C18B C17B N4B 124.89(17) . .
C22B C17B N4B 116.11(16) . .
C19B C18B C17B 119.37(18) . .
C19B C18B H18B 120.3 . .
C17B C18B H18B 120.3 . .
C20B C19B C18B 121.51(18) . .
C20B C19B H19B 119.2 . .
C18B C19B H19B 119.2 . .
C19B C20B C21B 119.07(19) . .
C19B C20B H20B 120.5 . .
C21B C20B H20B 120.5 . .
C22B C21B C20B 120.19(19) . .
C22B C21B H21B 119.9 . .
C20B C21B H21B 119.9 . .
C21B C22B C17B 120.82(17) . .
C21B C22B H22B 119.6 . .
C17B C22B H22B 119.6 . .
C7B N1B C6B 129.89(16) . .
C7B N1B H1B1 115.1(15) . .
C6B N1B H1B1 114.8(15) . .
C7B N2B C8B 121.80(14) . .
C7B N2B Cu1 122.69(11) . .
C8B N2B Cu1 111.28(11) . .
C16B N3B C15B 121.29(14) . .
C16B N3B Cu1 122.11(11) . .
C15B N3B Cu1 111.30(11) . .
C16B N4B C17B 129.32(15) . .
C16B N4B H4B1 115.9(15) . .
C17B N4B H4B1 114.5(15) . .
C7B O1B K2 171.83(11) . .
O1' K1 O2' 103.3(2) . .
O1' K1 O2A 98.84(16) . 4_665
O2S K1 O2A 167.11(13) . 4_665
O2' K1 O2A 157.64(17) . 4_665
O2S K1 O1S 83.25(16) . .
O2A K1 O1S 109.25(10) 4_665 .
O2S K1 O3S 81.31(17) . .
O2A K1 O3S 87.48(13) 4_665 .
O1S K1 O3S 133.72(16) . .
O1' K1 O3' 133.2(2) . .
O2' K1 O3' 72.1(2) . .
O2A K1 O3' 90.26(15) 4_665 .
O1' K1 O1W 55.60(18) . .
O2S K1 O1W 61.84(17) . .
O2' K1 O1W 70.14(18) . .
O2A K1 O1W 121.54(10) 4_665 .
O1S K1 O1W 58.15(12) . .
O3S K1 O1W 76.14(14) . .
O3' K1 O1W 80.57(16) . .
O1' K1 C12' 176.4(3) . .
O2' K1 C12' 79.5(4) . .
O2A K1 C12' 78.3(4) 4_665 .
O3' K1 C12' 45.0(3) . .
O1W K1 C12' 123.9(3) . .
O1' K1 C11' 150.72(18) . .
O2' K1 C11' 82.35(17) . .
O2A K1 C11' 76.68(9) 4_665 .
O3' K1 C11' 21.30(14) . .
O1W K1 C11' 101.65(12) . .
C12' K1 C11' 26.6(2) . .
O2S K1 C10S 92.4(3) . .
O2A K1 C10S 75.5(2) 4_665 .
O1S K1 C10S 172.7(2) . .
O3S K1 C10S 50.8(2) . .
O1W K1 C10S 124.7(2) . .
O1' K1 C3' 14.28(18) . .
O2' K1 C3' 116.50(19) . .
O2A K1 C3' 85.83(10) 4_665 .
O3' K1 C3' 139.7(2) . .
O1W K1 C3' 67.86(11) . .
C12' K1 C3' 163.8(4) . .
C11' K1 C3' 150.78(13) . .
O4' K2 O1B 90.4(2) . .
O4S K2 O1B 88.48(8) . .
O4' K2 O1A 105.9(2) . 1_655
O4S K2 O1A 92.43(8) . 1_655
O1B K2 O1A 112.88(4) . 1_655
O4S K2 O3S 88.27(15) . .
O1B K2 O3S 152.00(17) . .
O1A K2 O3S 95.03(16) 1_655 .
O4' K2 O3' 73.7(3) . .
O1B K2 O3' 145.7(2) . .
O1A K2 O3' 100.81(19) 1_655 .
O4' K2 O1W 155.9(3) . .
O4S K2 O1W 168.97(13) . .
O1B K2 O1W 100.87(12) . .
O1A K2 O1W 89.33(9) 1_655 .
O3S K2 O1W 80.73(17) . .
O3' K2 O1W 85.40(18) . .
O4S K2 O2S 112.62(15) . .
O1B K2 O2S 79.97(9) . .
O1A K2 O2S 152.63(12) 1_655 .
O3S K2 O2S 75.70(16) . .
O1W K2 O2S 63.97(15) . .
O4' K2 O2' 88.7(3) . .
O1B K2 O2' 82.73(11) . .
O1A K2 O2' 157.99(12) 1_655 .
O3' K2 O2' 67.0(2) . .
O1W K2 O2' 71.94(16) . .
O4S K2 C7S 113.54(11) . .
O1B K2 C7S 60.46(7) . .
O1A K2 C7S 152.09(8) 1_655 .
O3S K2 C7S 95.76(14) . .
O1W K2 C7S 67.21(12) . .
O2S K2 C7S 20.07(11) . .
O4' K2 K1 104.7(2) . .
O4S K2 K1 118.94(8) . .
O1B K2 K1 118.69(3) . .
O1A K2 K1 118.65(3) 1_655 .
O3S K2 K1 41.96(11) . .
O3' K2 K1 42.39(11) . .
O1W K2 K1 51.28(9) . .
O2S K2 K1 39.73(9) . .
O2' K2 K1 40.08(10) . .
C7S K2 K1 58.37(6) . .
N1S C1S H1S1 109.5 . .
N1S C1S H1S2 109.5 . .
H1S1 C1S H1S2 109.5 . .
N1S C1S H1S3 109.5 . .
H1S1 C1S H1S3 109.5 . .
H1S2 C1S H1S3 109.5 . .
N1S C2S H2S1 109.5 . .
N1S C2S H2S2 109.5 . .
H2S1 C2S H2S2 109.5 . .
N1S C2S H2S3 109.5 . .
H2S1 C2S H2S3 109.5 . .
H2S2 C2S H2S3 109.5 . .
C3S N1S C2S 125.0(7) . .
C3S N1S C1S 118.4(6) . .
C2S N1S C1S 116.6(8) . .
O1S C3S N1S 121.0(4) . .
O1S C3S C4S 118.7(6) . .
N1S C3S C4S 120.2(6) . .
C3S C4S H4S1 109.5 . .
C3S C4S H4S2 109.5 . .
H4S1 C4S H4S2 109.5 . .
C3S C4S H4S3 109.5 . .
H4S1 C4S H4S3 109.5 . .
H4S2 C4S H4S3 109.5 . .
C3S O1S K1 147.3(3) . .
N1' C1' H1'1 109.5 . .
N1' C1' H1'2 109.5 . .
H1'1 C1' H1'2 109.5 . .
N1' C1' H1'3 109.5 . .
H1'1 C1' H1'3 109.5 . .
H1'2 C1' H1'3 109.5 . .
N1' C2' H2'1 109.5 . .
N1' C2' H2'2 109.5 . .
H2'1 C2' H2'2 109.5 . .
N1' C2' H2'3 109.5 . .
H2'1 C2' H2'3 109.5 . .
H2'2 C2' H2'3 109.5 . .
C3' N1' C2' 124.4(10) . .
C3' N1' C1' 124.1(10) . .
C2' N1' C1' 111.4(12) . .
O1' C3' N1' 120.5(6) . .
O1' C3' C4' 118.4(10) . .
N1' C3' C4' 121.0(10) . .
O1' C3' K1 31.3(4) . .
N1' C3' K1 132.1(4) . .
C4' C3' K1 101.4(9) . .
C3' C4' H4'1 109.5 . .
C3' C4' H4'2 109.5 . .
H4'1 C4' H4'2 109.5 . .
C3' C4' H4'3 109.5 . .
H4'1 C4' H4'3 109.5 . .
H4'2 C4' H4'3 109.5 . .
C3' O1' K1 134.5(5) . .
N2S C5S H5S1 109.5 . .
N2S C5S H5S2 109.5 . .
H5S1 C5S H5S2 109.5 . .
N2S C5S H5S3 109.5 . .
H5S1 C5S H5S3 109.5 . .
H5S2 C5S H5S3 109.5 . .
N2S C6S H6S1 109.5 . .
N2S C6S H6S2 109.5 . .
H6S1 C6S H6S2 109.5 . .
N2S C6S H6S3 109.5 . .
H6S1 C6S H6S3 109.5 . .
H6S2 C6S H6S3 109.5 . .
C7S N2S C6S 119.6(5) . .
C7S N2S C5S 120.5(8) . .
C6S N2S C5S 119.9(9) . .
O2S C7S N2S 120.5(4) . .
O2S C7S C8S 119.9(6) . .
N2S C7S C8S 119.5(6) . .
O2S C7S K2 51.4(3) . .
N2S C7S K2 114.7(3) . .
C8S C7S K2 104.0(6) . .
C7S C8S H8S1 109.5 . .
C7S C8S H8S2 109.5 . .
H8S1 C8S H8S2 109.5 . .
C7S C8S H8S3 109.5 . .
H8S1 C8S H8S3 109.5 . .
H8S2 C8S H8S3 109.5 . .
C7S O2S K1 144.9(4) . .
C7S O2S K2 108.5(3) . .
K1 O2S K2 95.92(14) . .
N2' C5' H5'1 109.5 . .
N2' C5' H5'2 109.5 . .
H5'1 C5' H5'2 109.5 . .
N2' C5' H5'3 109.5 . .
H5'1 C5' H5'3 109.5 . .
H5'2 C5' H5'3 109.5 . .
N2' C6' H6'1 109.5 . .
N2' C6' H6'2 109.5 . .
H6'1 C6' H6'2 109.5 . .
N2' C6' H6'3 109.5 . .
H6'1 C6' H6'3 109.5 . .
H6'2 C6' H6'3 109.5 . .
C7' N2' C6' 122.9(9) . .
C7' N2' C5' 120.5(9) . .
C6' N2' C5' 116.2(11) . .
O2' C7' N2' 120.3(6) . .
O2' C7' C8' 120.1(6) . .
N2' C7' C8' 119.6(6) . .
C7' C8' H8'1 109.5 . .
C7' C8' H8'2 109.5 . .
H8'1 C8' H8'2 109.5 . .
C7' C8' H8'3 109.5 . .
H8'1 C8' H8'3 109.5 . .
H8'2 C8' H8'3 109.5 . .
C7' O2' K1 149.8(4) . .
C7' O2' K2 115.1(4) . .
K1 O2' K2 94.71(17) . .
N3S C9S H9S1 109.5 . .
N3S C9S H9S2 109.5 . .
H9S1 C9S H9S2 109.5 . .
N3S C9S H9S3 109.5 . .
H9S1 C9S H9S3 109.5 . .
H9S2 C9S H9S3 109.5 . .
N3S C10S K1 97.9(7) . .
N3S C10S H10A 109.5 . .
K1 C10S H10A 67.6 . .
N3S C10S H10B 109.5 . .
K1 C10S H10B 151.3 . .
H10A C10S H10B 109.5 . .
N3S C10S H10C 109.5 . .
K1 C10S H10C 50.7 . .
H10A C10S H10C 109.5 . .
H10B C10S H10C 109.5 . .
C11S N3S C10S 119.0(8) . .
C11S N3S C9S 127.1(8) . .
C10S N3S C9S 113.9(10) . .
O3S C11S N3S 125.6(6) . .
O3S C11S C12S 116.8(6) . .
N3S C11S C12S 117.6(5) . .
C11S C12S H12G 109.5 . .
C11S C12S H12H 109.5 . .
H12G C12S H12H 109.5 . .
C11S C12S H12I 109.5 . .
H12G C12S H12I 109.5 . .
H12H C12S H12I 109.5 . .
C11S O3S K1 131.6(4) . .
C11S O3S K2 131.4(4) . .
K1 O3S K2 94.42(15) . .
N3' C9' H9'1 109.5 . .
N3' C9' H9'2 109.5 . .
H9'1 C9' H9'2 109.5 . .
N3' C9' H9'3 109.5 . .
H9'1 C9' H9'3 109.5 . .
H9'2 C9' H9'3 109.5 . .
N3' C10' H10D 109.5 . .
N3' C10' H10E 109.5 . .
H10D C10' H10E 109.5 . .
N3' C10' H10F 109.5 . .
H10D C10' H10F 109.5 . .
H10E C10' H10F 109.5 . .
C11' N3' C9' 125.6(9) . .
C11' N3' C10' 119.7(5) . .
C9' N3' C10' 114.3(9) . .
O3' C11' N3' 125.6(6) . .
O3' C11' C12' 114.8(9) . .
N3' C11' C12' 119.6(9) . .
O3' C11' K1 50.7(3) . .
N3' C11' K1 148.8(3) . .
C12' C11' K1 75.1(8) . .
C11' C12' K1 78.3(8) . .
C11' C12' H12J 109.5 . .
K1 C12' H12J 83.1 . .
C11' C12' H12K 109.5 . .
K1 C12' H12K 160.8 . .
H12J C12' H12K 109.5 . .
C11' C12' H12L 109.5 . .
K1 C12' H12L 51.6 . .
H12J C12' H12L 109.5 . .
H12K C12' H12L 109.5 . .
C11' O3' K1 108.0(4) . .
C11' O3' K2 150.3(5) . .
K1 O3' K2 93.54(15) . .
N4S C13S H13A 109.5 . .
N4S C13S H13B 109.5 . .
H13A C13S H13B 109.5 . .
N4S C13S H13C 109.5 . .
H13A C13S H13C 109.5 . .
H13B C13S H13C 109.5 . .
N4S C14S H14C 109.5 . .
N4S C14S H14D 109.5 . .
H14C C14S H14D 109.5 . .
N4S C14S H14E 109.5 . .
H14C C14S H14E 109.5 . .
H14D C14S H14E 109.5 . .
C15S N4S C13S 123.8(5) . .
C15S N4S C14S 128.0(4) . .
C13S N4S C14S 108.1(5) . .
O4S C15S N4S 120.4(4) . .
O4S C15S C16S 115.0(4) . .
N4S C15S C16S 124.6(5) . .
C15S C16S H16A 109.5 . .
C15S C16S H16B 109.5 . .
H16A C16S H16B 109.5 . .
C15S C16S H16C 109.5 . .
H16A C16S H16C 109.5 . .
H16B C16S H16C 109.5 . .
C15S O4S K2 132.7(3) . .
N4' C13' H13D 109.5 . .
N4' C13' H13E 109.5 . .
H13D C13' H13E 109.5 . .
N4' C13' H13F 109.5 . .
H13D C13' H13F 109.5 . .
H13E C13' H13F 109.5 . .
N4' C14' H14F 109.5 . .
N4' C14' H14G 109.5 . .
H14F C14' H14G 109.5 . .
N4' C14' H14H 109.5 . .
H14F C14' H14H 109.5 . .
H14G C14' H14H 109.5 . .
C15' N4' C14' 132.1(12) . .
C15' N4' C13' 125.7(10) . .
C14' N4' C13' 101.5(11) . .
O4' C15' N4' 124.2(8) . .
O4' C15' C16' 108.1(10) . .
N4' C15' C16' 127.7(10) . .
C15' C16' H16D 109.5 . .
C15' C16' H16E 109.5 . .
H16D C16' H16E 109.5 . .
C15' C16' H16F 109.5 . .
H16D C16' H16F 109.5 . .
H16E C16' H16F 109.5 . .
C15' O4' K2 145.2(6) . .
K2 O1W K1 84.59(11) . .

loop_
_geom_bond_atom_site_label_1
_geom_bond_atom_site_label_2
_geom_bond_distance
_geom_bond_site_symmetry_2
Cu1 N3B 1.9546(14) .
Cu1 N2B 1.9547(14) .
Cu1 N2A 1.9639(14) .
Cu1 N3A 1.9650(14) .
Cu1 H1A1 2.51(2) .
Cu1 H1B1 2.52(2) .
Cu1 H4B1 2.56(2) .
Cu1 H4A1 2.58(2) .
C1A C2A 1.386(3) .
C1A C6A 1.393(3) .
C1A H1A 0.9500 .
C2A C3A 1.384(3) .
C2A H2A 0.9500 .
C3A C4A 1.373(3) .
C3A H3A 0.9500 .
C4A C5A 1.395(3) .
C4A H4A 0.9500 .
C5A C6A 1.390(3) .
C5A H5A 0.9500 .
C6A N1A 1.399(2) .
C7A O1A 1.232(2) .
C7A N2A 1.368(2) .
C7A N1A 1.392(2) .
C8A C9A 1.396(2) .
C8A N2A 1.415(2) .
C8A C15A 1.418(2) .
C9A C10A 1.390(2) .
C9A H9A 0.9500 .
C10A C13A 1.399(2) .
C10A C11A 1.504(3) .
C11A H11A 0.9800 .
C11A H11B 0.9800 .
C11A H11C 0.9800 .
C12A C13A 1.510(2) .
C12A H12A 0.9800 .
C12A H12B 0.9800 .
C12A H12C 0.9800 .
C13A C14A 1.390(2) .
C14A C15A 1.399(2) .
C14A H14A 0.9500 .
C15A N3A 1.417(2) .
C16A O2A 1.239(2) .
C16A N3A 1.364(2) .
C16A N4A 1.384(2) .
C17A C18A 1.397(3) .
C17A C22A 1.397(3) .
C17A N4A 1.405(2) .
C18A C19A 1.394(3) .
C18A H18A 0.9500 .
C19A C20A 1.378(3) .
C19A H19A 0.9500 .
C20A C21A 1.384(3) .
C20A H20A 0.9500 .
C21A C22A 1.388(3) .
C21A H21A 0.9500 .
C22A H22A 0.9500 .
N1A H1A1 0.852(18) .
N4A H4A1 0.839(18) .
O1A K2 2.7281(12) 1_455
O2A K1 2.5847(14) 4_566
C1B C2B 1.383(3) .
C1B C6B 1.402(3) .
C1B H1B 0.9500 .
C2B C3B 1.384(3) .
C2B H2B 0.9500 .
C3B C4B 1.378(3) .
C3B H3B 0.9500 .
C4B C5B 1.393(3) .
C4B H4B 0.9500 .
C5B C6B 1.391(3) .
C5B H5B 0.9500 .
C6B N1B 1.404(2) .
C7B O1B 1.230(2) .
C7B N2B 1.370(2) .
C7B N1B 1.388(2) .
C8B C9B 1.400(2) .
C8B C15B 1.413(2) .
C8B N2B 1.420(2) .
C9B C10B 1.391(2) .
C9B H9B 0.9500 .
C10B C13B 1.402(3) .
C10B C11B 1.505(3) .
C11B H11D 0.9800 .
C11B H11E 0.9800 .
C11B H11F 0.9800 .
C12B C13B 1.508(2) .
C12B H12D 0.9800 .
C12B H12E 0.9800 .
C12B H12F 0.9800 .
C13B C14B 1.390(3) .
C14B C15B 1.398(2) .
C14B H14B 0.9500 .
C15B N3B 1.417(2) .
C16B O2B 1.230(2) .
C16B N3B 1.374(2) .
C16B N4B 1.390(2) .
C17B C18B 1.394(2) .
C17B C22B 1.399(3) .
C17B N4B 1.403(2) .
C18B C19B 1.387(3) .
C18B H18B 0.9500 .
C19B C20B 1.384(3) .
C19B H19B 0.9500 .
C20B C21B 1.386(3) .
C20B H20B 0.9500 .
C21B C22B 1.381(3) .
C21B H21B 0.9500 .
C22B H22B 0.9500 .
N1B H1B1 0.829(18) .
N4B H4B1 0.820(18) .
O1B K2 2.6354(13) .
K1 O1' 2.531(5) .
K1 O2S 2.564(4) .
K1 O2' 2.577(5) .
K1 O2A 2.5847(14) 4_665
K1 O1S 2.597(3) .
K1 O3S 2.675(5) .
K1 O3' 2.694(5) .
K1 O1W 3.126(5) .
K1 C12' 3.27(2) .
K1 C11' 3.312(5) .
K1 C10S 3.481(17) .
K1 C3' 3.482(6) .
K2 O4' 2.573(6) .
K2 O4S 2.591(3) .
K2 O1A 2.7280(12) 1_655
K2 O3S 2.760(5) .
K2 O3' 2.780(5) .
K2 O1W 2.790(4) .
K2 O2S 2.804(5) .
K2 O2' 2.841(6) .
K2 C7S 3.402(4) .
C1S N1S 1.481(11) .
C1S H1S1 0.9800 .
C1S H1S2 0.9800 .
C1S H1S3 0.9800 .
C2S N1S 1.462(10) .
C2S H2S1 0.9800 .
C2S H2S2 0.9800 .
C2S H2S3 0.9800 .
N1S C3S 1.318(5) .
C3S O1S 1.257(5) .
C3S C4S 1.449(12) .
C4S H4S1 0.9800 .
C4S H4S2 0.9800 .
C4S H4S3 0.9800 .
C1' N1' 1.467(14) .
C1' H1'1 0.9800 .
C1' H1'2 0.9800 .
C1' H1'3 0.9800 .
C2' N1' 1.461(15) .
C2' H2'1 0.9800 .
C2' H2'2 0.9800 .
C2' H2'3 0.9800 .
N1' C3' 1.353(8) .
C3' O1' 1.203(8) .
C3' C4' 1.461(16) .
C4' H4'1 0.9800 .
C4' H4'2 0.9800 .
C4' H4'3 0.9800 .
C5S N2S 1.478(12) .
C5S H5S1 0.9800 .
C5S H5S2 0.9800 .
C5S H5S3 0.9800 .
C6S N2S 1.457(9) .
C6S H6S1 0.9800 .
C6S H6S2 0.9800 .
C6S H6S3 0.9800 .
N2S C7S 1.329(6) .
C7S O2S 1.231(6) .
C7S C8S 1.480(10) .
C8S H8S1 0.9800 .
C8S H8S2 0.9800 .
C8S H8S3 0.9800 .
C5' N2' 1.481(13) .
C5' H5'1 0.9800 .
C5' H5'2 0.9800 .
C5' H5'3 0.9800 .
C6' N2' 1.466(14) .
C6' H6'1 0.9800 .
C6' H6'2 0.9800 .
C6' H6'3 0.9800 .
N2' C7' 1.326(7) .
C7' O2' 1.267(7) .
C7' C8' 1.474(10) .
C8' H8'1 0.9800 .
C8' H8'2 0.9800 .
C8' H8'3 0.9800 .
C9S N3S 1.461(9) .
C9S H9S1 0.9800 .
C9S H9S2 0.9800 .
C9S H9S3 0.9800 .
C10S N3S 1.450(10) .
C10S H10A 0.9800 .
C10S H10B 0.9800 .
C10S H10C 0.9800 .
N3S C11S 1.330(6) .
C11S O3S 1.176(6) .
C11S C12S 1.511(7) .
C12S H12G 0.9800 .
C12S H12H 0.9800 .
C12S H12I 0.9800 .
C9' N3' 1.449(11) .
C9' H9'1 0.9800 .
C9' H9'2 0.9800 .
C9' H9'3 0.9800 .
C10' N3' 1.454(8) .
C10' H10D 0.9800 .
C10' H10E 0.9800 .
C10' H10F 0.9800 .
N3' C11' 1.340(7) .
C11' O3' 1.265(8) .
C11' C12' 1.514(13) .
C12' H12J 0.9800 .
C12' H12K 0.9800 .
C12' H12L 0.9800 .
C13S N4S 1.414(7) .
C13S H13A 0.9800 .
C13S H13B 0.9800 .
C13S H13C 0.9800 .
C14S N4S 1.454(6) .
C14S H14C 0.9800 .
C14S H14D 0.9800 .
C14S H14E 0.9800 .
N4S C15S 1.317(5) .
C15S O4S 1.241(5) .
C15S C16S 1.453(8) .
C16S H16A 0.9800 .
C16S H16B 0.9800 .
C16S H16C 0.9800 .
C13' N4' 1.429(12) .
C13' H13D 0.9800 .
C13' H13E 0.9800 .
C13' H13F 0.9800 .
C14' N4' 1.417(16) .
C14' H14F 0.9800 .
C14' H14G 0.9800 .
C14' H14H 0.9800 .
N4' C15' 1.325(9) .
C15' O4' 1.177(8) .
C15' C16' 1.462(15) .
C16' H16D 0.9800 .
C16' H16E 0.9800 .
C16' H16F 0.9800 .

loop_
_geom_hbond_atom_site_label_D
_geom_hbond_atom_site_label_H
_geom_hbond_atom_site_label_A
_geom_hbond_distance_DH
_geom_hbond_distance_HA
_geom_hbond_distance_DA
_geom_hbond_angle_DHA
N1A H1A1 N3B 0.852(18) 2.233(18) 3.071(2) 167.9(19)
N4A H4A1 N2B 0.839(18) 2.187(19) 2.997(2) 162(2)
N1B H1B1 N3A 0.829(18) 2.240(19) 3.047(2) 165(2)
N4B H4B1 N2A 0.820(18) 2.233(19) 3.035(2) 166(2)

loop_
_geom_torsion_atom_site_label_1
_geom_torsion_atom_site_label_2
_geom_torsion_atom_site_label_3
_geom_torsion_atom_site_label_4
_geom_torsion
_geom_torsion_site_symmetry_4
C6A C1A C2A C3A -0.3(3) .
C1A C2A C3A C4A 1.8(3) .
C2A C3A C4A C5A -0.9(4) .
C3A C4A C5A C6A -1.7(3) .
C4A C5A C6A C1A 3.2(3) .
C4A C5A C6A N1A -177.64(19) .
C2A C1A C6A C5A -2.3(3) .
C2A C1A C6A N1A 178.51(19) .
N2A C8A C9A C10A 179.34(16) .
C15A C8A C9A C10A 2.3(3) .
C8A C9A C10A C13A -0.9(3) .
C8A C9A C10A C11A 178.27(17) .
C9A C10A C13A C14A -0.4(3) .
C11A C10A C13A C14A -179.60(17) .
C9A C10A C13A C12A -178.75(17) .
C11A C10A C13A C12A 2.1(3) .
C10A C13A C14A C15A 0.3(3) .
C12A C13A C14A C15A 178.70(17) .
C13A C14A C15A N3A 178.02(16) .
C13A C14A C15A C8A 1.0(3) .
C9A C8A C15A C14A -2.3(2) .
N2A C8A C15A C14A -179.59(15) .
C9A C8A C15A N3A -179.56(15) .
N2A C8A C15A N3A 3.1(2) .
C22A C17A C18A C19A 0.7(3) .
N4A C17A C18A C19A -178.20(18) .
C17A C18A C19A C20A -0.2(3) .
C18A C19A C20A C21A -0.1(3) .
C19A C20A C21A C22A -0.2(3) .
C20A C21A C22A C17A 0.7(3) .
C18A C17A C22A C21A -0.9(3) .
N4A C17A C22A C21A 178.05(18) .
O1A C7A N1A C6A -9.1(3) .
N2A C7A N1A C6A 171.51(16) .
C5A C6A N1A C7A 11.8(3) .
C1A C6A N1A C7A -169.00(18) .
O1A C7A N2A C8A 5.7(3) .
N1A C7A N2A C8A -174.95(14) .
O1A C7A N2A Cu1 -152.63(15) .
N1A C7A N2A Cu1 26.71(19) .
C9A C8A N2A C7A 21.2(3) .
C15A C8A N2A C7A -161.70(15) .
C9A C8A N2A Cu1 -178.10(14) .
C15A C8A N2A Cu1 -0.99(18) .
O2A C16A N3A C15A 5.1(3) .
N4A C16A N3A C15A -175.77(15) .
O2A C16A N3A Cu1 -150.08(15) .
N4A C16A N3A Cu1 29.0(2) .
C14A C15A N3A C16A 21.5(3) .
C8A C15A N3A C16A -161.39(15) .
C14A C15A N3A Cu1 179.28(14) .
C8A C15A N3A Cu1 -3.65(18) .
O2A C16A N4A C17A -6.5(3) .
N3A C16A N4A C17A 174.28(17) .
C18A C17A N4A C16A -2.0(3) .
C22A C17A N4A C16A 179.15(18) .
N2A C7A O1A K2 -90.5(6) 1_455
N1A C7A O1A K2 90.2(6) 1_455
N3A C16A O2A K1 66.3(2) 4_566
N4A C16A O2A K1 -112.72(17) 4_566
C6B C1B C2B C3B 0.7(3) .
C1B C2B C3B C4B 1.7(3) .
C2B C3B C4B C5B -2.3(3) .
C3B C4B C5B C6B 0.5(3) .
C4B C5B C6B C1B 1.9(3) .
C4B C5B C6B N1B -175.88(17) .
C2B C1B C6B C5B -2.5(3) .
C2B C1B C6B N1B 175.47(17) .
C15B C8B C9B C10B 0.7(2) .
N2B C8B C9B C10B 178.36(16) .
C8B C9B C10B C13B -1.8(3) .
C8B C9B C10B C11B 176.67(16) .
C9B C10B C13B C14B 1.9(3) .
C11B C10B C13B C14B -176.51(16) .
C9B C10B C13B C12B -176.62(16) .
C11B C10B C13B C12B 5.0(3) .
C10B C13B C14B C15B -1.1(3) .
C12B C13B C14B C15B 177.45(16) .
C13B C14B C15B C8B 0.0(3) .
C13B C14B C15B N3B 178.74(16) .
C9B C8B C15B C14B 0.2(2) .
N2B C8B C15B C14B -177.70(14) .
C9B C8B C15B N3B -178.67(14) .
N2B C8B C15B N3B 3.5(2) .
C22B C17B C18B C19B 1.5(3) .
N4B C17B C18B C19B -177.15(18) .
C17B C18B C19B C20B 0.3(3) .
C18B C19B C20B C21B -1.2(3) .
C19B C20B C21B C22B 0.4(3) .
C20B C21B C22B C17B 1.4(3) .
C18B C17B C22B C21B -2.3(3) .
N4B C17B C22B C21B 176.43(18) .
O1B C7B N1B C6B 4.0(3) .
N2B C7B N1B C6B -175.16(16) .
C5B C6B N1B C7B -20.3(3) .
C1B C6B N1B C7B 161.90(17) .
O1B C7B N2B C8B 4.6(3) .
N1B C7B N2B C8B -176.35(14) .
O1B C7B N2B Cu1 -150.28(14) .
N1B C7B N2B Cu1 28.78(18) .
C9B C8B N2B C7B 24.2(2) .
C15B C8B N2B C7B -158.09(15) .
C9B C8B N2B Cu1 -178.34(13) .
C15B C8B N2B Cu1 -0.64(17) .
O2B C16B N3B C15B 4.1(3) .
N4B C16B N3B C15B -176.98(14) .
O2B C16B N3B Cu1 -147.99(15) .
N4B C16B N3B Cu1 30.97(19) .
C14B C15B N3B C16B 22.0(2) .
C8B C15B N3B C16B -159.31(15) .
C14B C15B N3B Cu1 176.74(14) .
C8B C15B N3B Cu1 -4.52(17) .
O2B C16B N4B C17B 5.8(3) .
N3B C16B N4B C17B -173.26(16) .
C18B C17B N4B C16B -10.6(3) .
C22B C17B N4B C16B 170.69(17) .
C2S N1S C3S O1S -177.7(9) .
C1S N1S C3S O1S 6.6(7) .
C2S N1S C3S C4S 0.2(14) .
C1S N1S C3S C4S -175.5(11) .
N1S C3S O1S K1 60.2(7) .
C4S C3S O1S K1 -117.7(10) .
C2' N1' C3' O1' 0.5(16) .
C1' N1' C3' O1' 178.1(13) .
C2' N1' C3' C4' 175.6(18) .
C1' N1' C3' C4' -6.7(18) .
C2' N1' C3' K1 -35.9(16) .
C1' N1' C3' K1 141.8(13) .
N1' C3' O1' K1 -121.9(6) .
C4' C3' O1' K1 62.8(13) .
C6S N2S C7S O2S -1.2(8) .
C5S N2S C7S O2S -178.5(9) .
C6S N2S C7S C8S -178.4(10) .
C5S N2S C7S C8S 4.3(12) .
C6S N2S C7S K2 57.1(7) .
C5S N2S C7S K2 -120.2(9) .
N2S C7S O2S K1 -129.5(6) .
C8S C7S O2S K1 47.7(11) .
K2 C7S O2S K1 131.8(9) .
N2S C7S O2S K2 98.7(4) .
C8S C7S O2S K2 -84.1(8) .
C6' N2' C7' O2' 169.1(11) .
C5' N2' C7' O2' -3.4(12) .
C6' N2' C7' C8' -8.2(13) .
C5' N2' C7' C8' 179.3(11) .
N2' C7' O2' K1 86.8(11) .
C8' C7' O2' K1 -95.9(12) .
N2' C7' O2' K2 -82.8(6) .
C8' C7' O2' K2 94.5(8) .
K1 C10S N3S C11S -27.1(7) .
K1 C10S N3S C9S 150.5(9) .
C10S N3S C11S O3S 6.4(10) .
C9S N3S C11S O3S -170.9(11) .
C10S N3S C11S C12S -176.2(8) .
C9S N3S C11S C12S 6.5(11) .
N3S C11S O3S K1 37.1(10) .
C12S C11S O3S K1 -140.2(6) .
N3S C11S O3S K2 -119.9(6) .
C12S C11S O3S K2 62.8(9) .
C9' N3' C11' O3' 175.6(12) .
C10' N3' C11' O3' 2.8(9) .
C9' N3' C11' C12' -7.1(16) .
C10' N3' C11' C12' -179.9(11) .
C9' N3' C11' K1 104.4(13) .
C10' N3' C11' K1 -68.4(9) .
O3' C11' C12' K1 -32.3(7) .
N3' C11' C12' K1 150.1(5) .
N3' C11' O3' K1 -140.7(4) .
C12' C11' O3' K1 41.8(11) .
N3' C11' O3' K2 84.8(13) .
C12' C11' O3' K2 -92.6(13) .
K1 C11' O3' K2 -134.5(14) .
C13S N4S C15S O4S -1.2(9) .
C14S N4S C15S O4S 174.5(5) .
C13S N4S C15S C16S 177.4(9) .
C14S N4S C15S C16S -6.8(9) .
N4S C15S O4S K2 106.0(4) .
C16S C15S O4S K2 -72.8(7) .
C14' N4' C15' O4' -10(2) .
C13' N4' C15' O4' -178.2(12) .
C14' N4' C15' C16' 173(2) .
C13' N4' C15' C16' 4(2) .
N4' C15' O4' K2 -65.4(16) .
C16' C15' O4' K2 112.3(17) .
